data_7028124
loop_
_publ_author_name
'Batten, Stewart A.'
'Jeffery, John C.'
'Rees, Leigh H.'
'Rudd, Martin D.'
'Stone, F. Gordon A.'

_publ_section_title
;
 Selenium and tellurium derivatives of a monocarbon platinacarbaborane
 complex&#x200A;&#x2020;
;
_journal_issue 17
_journal_name_full 'Journal of the Chemical Society, Dalton Transactions'
_journal_page_first 2839
_journal_paper_doi 10.1039/a803702g
_journal_year 1998
_chemical_formula_sum 'C17 H38 B10 Cl O P Pt Se'
_chemical_formula_weight 707.04
_chemical_name_systematic
; 
 ? 
;
_space_group_IT_number 14
_symmetry_cell_setting monoclinic
_symmetry_space_group_name_Hall '-P 2ybc'
_symmetry_space_group_name_H-M 'P 1 21/c 1'
_atom_sites_solution_hydrogens geom
_atom_sites_solution_primary direct
_atom_sites_solution_secondary difmap
_audit_creation_method SHELXL
_cell_angle_alpha 90.00
_cell_angle_beta 99.035(13)
_cell_angle_gamma 90.00
_cell_formula_units_Z 4
_cell_length_a 11.2452(11)
_cell_length_b 11.9971(13)
_cell_length_c 20.475(3)
_cell_measurement_temperature 173(2)
_cell_volume 2728.0(6)
_computing_data_collection 'Siemens SMART area detector'
_computing_structure_refinement 'SHELXL-93 (Sheldrick, 1993)'
_computing_structure_solution 'SHELXS-86 (Sheldrick, 1990)'
_diffrn_ambient_temperature 173(2)
_diffrn_radiation_monochromator graphite
_diffrn_radiation_source 'fine-focus sealed tube'
_diffrn_radiation_type MoK\a
_diffrn_radiation_wavelength 0.71073
_diffrn_reflns_av_R_equivalents 0.0261
_diffrn_reflns_av_sigmaI/netI 0.0301
_diffrn_reflns_limit_h_max 14
_diffrn_reflns_limit_h_min -13
_diffrn_reflns_limit_k_max 11
_diffrn_reflns_limit_k_min -15
_diffrn_reflns_limit_l_max 24
_diffrn_reflns_limit_l_min -26
_diffrn_reflns_number 14147
_diffrn_reflns_theta_max 25.00
_diffrn_reflns_theta_min 1.83
_exptl_absorpt_coefficient_mu 6.645
_exptl_crystal_density_diffrn 1.722
_exptl_crystal_F_000 1368
_exptl_crystal_size_max 0.30
_exptl_crystal_size_mid 0.20
_exptl_crystal_size_min 0.10
_refine_diff_density_max 2.899
_refine_diff_density_min -1.421
_refine_diff_density_rms 0.123
_refine_ls_extinction_coef 0.00032(8)
_refine_ls_extinction_expression Fc^*^=kFc[1+0.001xFc^2^\l^3^/sin(2\q)]^-1/4^
_refine_ls_extinction_method SHELXL
_refine_ls_goodness_of_fit_all 1.061
_refine_ls_goodness_of_fit_obs 1.118
_refine_ls_matrix_type full
_refine_ls_number_parameters 293
_refine_ls_number_reflns 4814
_refine_ls_number_restraints 0
_refine_ls_restrained_S_all 1.061
_refine_ls_restrained_S_obs 1.118
_refine_ls_R_factor_all 0.0378
_refine_ls_R_factor_obs 0.0308
_refine_ls_shift/esd_max 0.003
_refine_ls_shift/esd_mean 0.000
_refine_ls_structure_factor_coef Fsqd
_refine_ls_weighting_details 'w=1/[\s^2^(Fo^2^)+(0.0447P)^2^+2.6472P] where P=(Fo^2^+2Fc^2^)/3'
_refine_ls_weighting_scheme calc
_refine_ls_wR_factor_all 0.0787
_refine_ls_wR_factor_obs 0.0763
_reflns_number_observed 4124
_reflns_number_total 4814
_reflns_observed_criterion >2sigma(I)
_cod_data_source_file G803702sup1.cif
_cod_data_source_block 3
_cod_depositor_comments
;
The following automatic conversions were performed:

'_refine_ls_weighting_scheme' value 'calc
w=1/[\s^2^(Fo^2^)+(0.0447P)^2^+2.6472P] where P=(Fo^2^+2Fc^2^)/3' was
changed to 'calc'. New tag '_refine_ls_weighting_details' was
created. The value of the new tag was set to
'w=1/[\s^2^(Fo^2^)+(0.0447P)^2^+2.6472P] where P=(Fo^2^+2Fc^2^)/3'.

Automatic conversion script
Id: cif_fix_values 3143 2015-03-26 13:38:13Z robertas 
;
_cod_original_sg_symbol_H-M P2(1)/c
_cod_database_code 7028124

loop_
_symmetry_equiv_pos_as_xyz
'x, y, z'
'-x, y+1/2, -z+1/2'
'-x, -y, -z'
'x, -y-1/2, z-1/2'

loop_
_atom_site_aniso_label
_atom_site_aniso_U_11
_atom_site_aniso_U_22
_atom_site_aniso_U_33
_atom_site_aniso_U_23
_atom_site_aniso_U_13
_atom_site_aniso_U_12
Pt1 0.02155(12) 0.02640(14) 0.02393(13) -0.00417(9) 0.00518(8) -0.00583(8)
Se1 0.0293(3) 0.0497(4) 0.0346(3) -0.0145(3) 0.0098(2) -0.0173(3)
B2 0.027(3) 0.026(3) 0.031(3) 0.004(3) 0.005(3) -0.004(2)
P1 0.0327(8) 0.0285(7) 0.0300(8) -0.0069(6) 0.0101(6) -0.0071(6)
Cl1 0.0441(9) 0.0608(11) 0.0552(10) -0.0034(8) 0.0076(8) -0.0055(8)
C1 0.026(3) 0.026(3) 0.023(3) -0.001(2) 0.004(2) 0.000(2)
B5 0.029(3) 0.026(3) 0.026(3) 0.000(3) 0.003(3) 0.002(3)
B4 0.027(3) 0.033(4) 0.030(3) 0.000(3) 0.005(3) -0.007(3)
B3 0.022(3) 0.031(3) 0.032(3) -0.002(3) 0.004(3) -0.001(2)
B8 0.025(3) 0.037(4) 0.027(3) 0.002(3) -0.001(3) -0.005(3)
B7 0.031(3) 0.046(4) 0.024(3) -0.002(3) 0.008(3) -0.009(3)
B6 0.031(3) 0.032(4) 0.029(3) -0.007(3) 0.004(3) -0.005(3)
B10 0.031(3) 0.027(3) 0.033(3) -0.004(3) 0.006(3) -0.003(3)
B9 0.025(3) 0.034(4) 0.031(3) -0.004(3) 0.003(3) -0.007(3)
B11 0.031(3) 0.039(4) 0.027(3) -0.005(3) 0.003(3) -0.005(3)
C11 0.037(3) 0.040(4) 0.043(4) -0.017(3) 0.019(3) -0.013(3)
C12 0.043(4) 0.074(5) 0.075(5) -0.034(4) 0.039(4) -0.025(4)
C21 0.037(3) 0.053(4) 0.030(3) -0.003(3) 0.006(3) -0.006(3)
C22 0.051(4) 0.050(4) 0.043(4) 0.006(3) 0.004(3) 0.004(3)
C31 0.040(3) 0.028(3) 0.044(3) -0.012(3) 0.012(3) -0.006(3)
C32 0.056(4) 0.036(4) 0.065(5) -0.006(3) 0.008(4) -0.001(3)
C41 0.027(3) 0.032(3) 0.026(3) -0.006(2) 0.005(2) -0.012(2)
C42 0.033(3) 0.032(3) 0.038(3) 0.001(3) -0.001(3) -0.005(2)
C43 0.045(4) 0.048(4) 0.029(3) 0.005(3) 0.007(3) -0.010(3)
C44 0.038(3) 0.053(4) 0.047(4) -0.012(3) 0.021(3) -0.012(3)
C45 0.031(3) 0.037(4) 0.060(4) -0.003(3) 0.009(3) 0.000(3)
C46 0.035(3) 0.030(3) 0.043(4) 0.007(3) 0.003(3) -0.002(2)
O51 0.035(2) 0.036(2) 0.053(3) 0.010(2) 0.002(2) 0.002(2)
C52 0.030(3) 0.036(4) 0.100(6) 0.013(4) -0.018(4) 0.003(3)
C53 0.033(3) 0.050(4) 0.056(4) 0.013(3) -0.002(3) 0.001(3)
C54 0.043(4) 0.042(4) 0.050(4) 0.007(3) 0.012(3) 0.010(3)
C55 0.047(4) 0.042(4) 0.051(4) 0.000(3) 0.005(3) -0.002(3)

loop_
_atom_site_label
_atom_site_type_symbol
_atom_site_fract_x
_atom_site_fract_y
_atom_site_fract_z
_atom_site_U_iso_or_equiv
_atom_site_thermal_displace_type
_atom_site_occupancy
_atom_site_calc_flag
_atom_site_refinement_flags
Pt1 Pt 0.70275(2) 0.79682(2) 0.044616(10) 0.02379(9) Uani 1 d .
Se1 Se 0.52424(5) 0.68953(5) 0.00563(3) 0.0373(2) Uani 1 d .
B2 B 0.7689(5) 0.7712(5) 0.1513(3) 0.0279(13) Uani 1 d .
P1 P 0.76521(13) 0.74527(13) -0.05428(7) 0.0298(3) Uani 1 d .
Cl1 Cl 0.53998(15) 0.36988(15) 0.21768(9) 0.0534(4) Uani 1 d .
C1 C 0.6477(5) 0.8646(4) 0.1375(2) 0.0252(11) Uani 1 d .
H1 H 0.5553(5) 0.8341(4) 0.1423(2) 0.030 Uiso 1 calc R
B5 B 0.6671(5) 0.9647(5) 0.0782(3) 0.0274(13) Uani 1 d .
H5 H 0.5910(5) 1.0016(5) 0.0430(3) 0.033 Uiso 1 calc R
B4 B 0.8231(5) 0.9457(5) 0.0571(3) 0.0296(14) Uani 1 d .
H4 H 0.8521(5) 0.9716(5) 0.0094(3) 0.036 Uiso 1 calc R
B3 B 0.8858(5) 0.8268(5) 0.1017(3) 0.0283(14) Uani 1 d .
H3 H 0.9556(5) 0.7742(5) 0.0831(3) 0.034 Uiso 1 calc R
B8 B 0.8921(5) 0.8548(5) 0.1876(3) 0.0303(14) Uani 1 d .
H6 H 0.9653(5) 0.8157(5) 0.2237(3) 0.036 Uiso 1 calc R
B7 B 0.7455(6) 0.8807(6) 0.2086(3) 0.0335(15) Uani 1 d .
H7 H 0.7226(6) 0.8613(6) 0.2587(3) 0.040 Uiso 1 calc R
B6 B 0.6830(6) 0.9953(5) 0.1644(3) 0.0308(14) Uani 1 d .
H8 H 0.6182(6) 1.0517(5) 0.1846(3) 0.037 Uiso 1 calc R
B10 B 0.7894(6) 1.0458(5) 0.1154(3) 0.0303(14) Uani 1 d .
H9 H 0.7929(6) 1.1365(5) 0.1029(3) 0.036 Uiso 1 calc R
B9 B 0.9219(5) 0.9623(5) 0.1326(3) 0.0301(14) Uani 1 d .
H10 H 1.0144(5) 0.9978(5) 0.1337(3) 0.036 Uiso 1 calc R
B11 B 0.8390(6) 0.9932(6) 0.1966(3) 0.0326(15) Uani 1 d .
H11 H 0.8785(6) 1.0483(6) 0.2386(3) 0.039 Uiso 1 calc R
C11 C 0.9224(5) 0.7721(5) -0.0603(3) 0.0388(15) Uani 1 d .
H11A H 0.9377(5) 0.8532(5) -0.0553(3) 0.047 Uiso 1 calc R
H11B H 0.9737(5) 0.7340(5) -0.0232(3) 0.047 Uiso 1 calc R
C12 C 0.9591(6) 0.7332(6) -0.1255(4) 0.061(2) Uani 1 d .
H12A H 1.0460(10) 0.7440(41) -0.1238(10) 0.091 Uiso 1 calc R
H12B H 0.9155(35) 0.7768(30) -0.1621(5) 0.091 Uiso 1 calc R
H12C H 0.9395(43) 0.6541(12) -0.1323(13) 0.091 Uiso 1 calc R
C21 C 0.6731(6) 0.8160(5) -0.1239(3) 0.0397(15) Uani 1 d .
H21A H 0.7000(6) 0.7914(5) -0.1654(3) 0.048 Uiso 1 calc R
H21B H 0.5884(6) 0.7920(5) -0.1258(3) 0.048 Uiso 1 calc R
C22 C 0.6774(6) 0.9410(5) -0.1213(3) 0.048(2) Uani 1 d .
H22A H 0.6256(32) 0.9716(5) -0.1601(12) 0.073 Uiso 1 calc R
H22B H 0.7604(9) 0.9662(6) -0.1210(22) 0.073 Uiso 1 calc R
H22C H 0.6489(38) 0.9669(6) -0.0810(11) 0.073 Uiso 1 calc R
C31 C 0.7448(5) 0.5978(5) -0.0721(3) 0.0367(14) Uani 1 d .
H31A H 0.6580(5) 0.5797(5) -0.0768(3) 0.044 Uiso 1 calc R
H31B H 0.7716(5) 0.5814(5) -0.1149(3) 0.044 Uiso 1 calc R
C32 C 0.8131(6) 0.5242(5) -0.0195(4) 0.053(2) Uani 1 d .
H32A H 0.8010(33) 0.4459(6) -0.0325(11) 0.079 Uiso 1 calc R
H32B H 0.7837(28) 0.5368(27) 0.0225(6) 0.079 Uiso 1 calc R
H32C H 0.8991(8) 0.5422(26) -0.0143(16) 0.079 Uiso 1 calc R
C41 C 0.4132(5) 0.7102(4) 0.0672(3) 0.0282(12) Uani 1 d .
C42 C 0.4235(5) 0.6469(5) 0.1244(3) 0.0349(13) Uani 1 d .
H42 H 0.4908(5) 0.5993(5) 0.1366(3) 0.042 Uiso 1 calc R
C43 C 0.3334(6) 0.6543(5) 0.1639(3) 0.0402(14) Uani 1 d .
H43 H 0.3401(6) 0.6128(5) 0.2039(3) 0.048 Uiso 1 calc R
C44 C 0.2341(6) 0.7220(5) 0.1450(3) 0.044(2) Uani 1 d .
H44 H 0.1714(6) 0.7246(5) 0.1711(3) 0.053 Uiso 1 calc R
C45 C 0.2258(5) 0.7848(5) 0.0892(3) 0.042(2) Uani 1 d .
H45 H 0.1590(5) 0.8331(5) 0.0775(3) 0.051 Uiso 1 calc R
C46 C 0.3141(5) 0.7788(5) 0.0494(3) 0.0366(14) Uani 1 d .
H46 H 0.3070(5) 0.8215(5) 0.0099(3) 0.044 Uiso 1 calc R
O51 O 0.7505(4) 0.6613(3) 0.1646(2) 0.0415(10) Uani 1 d .
C52 C 0.8516(6) 0.5886(5) 0.1841(4) 0.059(2) Uani 1 d .
H52A H 0.9083(6) 0.6224(5) 0.2206(4) 0.070 Uiso 1 calc R
H52B H 0.8950(6) 0.5750(5) 0.1464(4) 0.070 Uiso 1 calc R
C53 C 0.7992(5) 0.4765(5) 0.2074(3) 0.047(2) Uani 1 d .
H53A H 0.8665(5) 0.4285(5) 0.2278(3) 0.057 Uiso 1 calc R
H53B H 0.7483(5) 0.4930(5) 0.2415(3) 0.057 Uiso 1 calc R
C54 C 0.7264(6) 0.4155(5) 0.1517(3) 0.045(2) Uani 1 d .
H54A H 0.6690(6) 0.4677(5) 0.1260(3) 0.053 Uiso 1 calc R
H54B H 0.7803(6) 0.3863(5) 0.1219(3) 0.053 Uiso 1 calc R
C55 C 0.6591(6) 0.3221(5) 0.1753(3) 0.047(2) Uani 1 d .
H55A H 0.7152(6) 0.2751(5) 0.2057(3) 0.056 Uiso 1 calc R
H55B H 0.6243(6) 0.2754(5) 0.1372(3) 0.056 Uiso 1 calc R

loop_
_atom_type_symbol
_atom_type_description
_atom_type_scat_dispersion_real
_atom_type_scat_dispersion_imag
_atom_type_scat_source
C C 0.0033 0.0016 'International Tables Vol C Tables 4.2.6.8 and 6.1.1.4'
H H 0.0000 0.0000 'International Tables Vol C Tables 4.2.6.8 and 6.1.1.4'
B B 0.0013 0.0007 'International Tables Vol C Tables 4.2.6.8 and 6.1.1.4'
P P 0.1023 0.0942 'International Tables Vol C Tables 4.2.6.8 and 6.1.1.4'
Se Se -0.0929 2.2259 'International Tables Vol C Tables 4.2.6.8 and 6.1.1.4'
Pt Pt -1.7033 8.3905 'International Tables Vol C Tables 4.2.6.8 and 6.1.1.4'
Cl Cl 0.1484 0.1585 'International Tables Vol C Tables 4.2.6.8 and 6.1.1.4'
O O 0.0106 0.0060 'International Tables Vol C Tables 4.2.6.8 and 6.1.1.4'

loop_
_geom_angle_atom_site_label_1
_geom_angle_atom_site_label_2
_geom_angle_atom_site_label_3
_geom_angle
B5 Pt1 B2 82.4(2)
B5 Pt1 B3 83.5(2)
B2 Pt1 B3 50.7(2)
B5 Pt1 B4 50.5(2)
B2 Pt1 B4 83.9(2)
B3 Pt1 B4 47.0(2)
B5 Pt1 C1 46.4(2)
B2 Pt1 C1 46.3(2)
B3 Pt1 C1 81.5(2)
B4 Pt1 C1 81.7(2)
B5 Pt1 P1 127.9(2)
B2 Pt1 P1 136.0(2)
B3 Pt1 P1 96.8(2)
B4 Pt1 P1 93.0(2)
C1 Pt1 P1 174.06(13)
B5 Pt1 Se1 114.3(2)
B2 Pt1 Se1 112.7(2)
B3 Pt1 Se1 155.6(2)
B4 Pt1 Se1 157.4(2)
C1 Pt1 Se1 98.50(13)
P1 Pt1 Se1 85.39(4)
C41 Se1 Pt1 107.86(15)
O51 B2 C1 120.6(4)
O51 B2 B8 126.4(5)
C1 B2 B8 104.0(4)
O51 B2 B7 121.8(5)
C1 B2 B7 56.7(3)
B8 B2 B7 60.1(3)
O51 B2 B3 125.7(5)
C1 B2 B3 105.9(4)
B8 B2 B3 57.8(3)
B7 B2 B3 105.9(4)
O51 B2 Pt1 107.0(4)
C1 B2 Pt1 67.7(3)
B8 B2 Pt1 117.0(4)
B7 B2 Pt1 118.6(4)
B3 B2 Pt1 65.1(3)
C31 P1 C11 104.6(3)
C31 P1 C21 104.9(3)
C11 P1 C21 107.5(3)
C31 P1 Pt1 112.9(2)
C11 P1 Pt1 116.1(2)
C21 P1 Pt1 110.0(2)
B6 C1 B7 61.7(4)
B6 C1 B5 62.6(3)
B7 C1 B5 112.6(4)
B6 C1 B2 113.8(4)
B7 C1 B2 63.3(4)
B5 C1 B2 111.9(4)
B6 C1 Pt1 122.1(3)
B7 C1 Pt1 122.8(3)
B5 C1 Pt1 65.1(3)
B2 C1 Pt1 66.0(3)
C1 B5 B10 104.7(4)
C1 B5 B6 57.2(3)
B10 B5 B6 60.4(3)
C1 B5 B4 107.4(4)
B10 B5 B4 58.2(3)
B6 B5 B4 107.4(4)
C1 B5 Pt1 68.5(3)
B10 B5 Pt1 118.5(4)
B6 B5 Pt1 120.4(4)
B4 B5 Pt1 66.0(3)
B9 B4 B10 60.4(3)
B9 B4 B3 59.8(3)
B10 B4 B3 107.8(4)
B9 B4 B5 105.4(4)
B10 B4 B5 57.3(3)
B3 B4 B5 106.7(4)
B9 B4 Pt1 118.5(4)
B10 B4 Pt1 115.3(4)
B3 B4 Pt1 66.5(3)
B5 B4 Pt1 63.5(3)
B9 B3 B4 59.8(3)
B9 B3 B8 60.1(4)
B4 B3 B8 107.9(4)
B9 B3 B2 105.7(4)
B4 B3 B2 107.7(4)
B8 B3 B2 57.5(3)
B9 B3 Pt1 118.5(4)
B4 B3 Pt1 66.5(3)
B8 B3 Pt1 116.0(4)
B2 B3 Pt1 64.2(3)
B2 B8 B9 110.9(4)
B2 B8 B3 64.7(3)
B9 B8 B3 59.6(3)
B2 B8 B11 108.5(4)
B9 B8 B11 59.3(4)
B3 B8 B11 108.4(4)
B2 B8 B7 60.9(3)
B9 B8 B7 107.3(4)
B3 B8 B7 112.0(4)
B11 B8 B7 58.6(4)
C1 B7 B6 59.0(3)
C1 B7 B11 106.9(4)
B6 B7 B11 61.2(4)
C1 B7 B8 105.7(4)
B6 B7 B8 108.9(5)
B11 B7 B8 60.4(4)
C1 B7 B2 60.0(3)
B6 B7 B2 108.9(4)
B11 B7 B2 108.5(4)
B8 B7 B2 59.1(3)
C1 B6 B7 59.3(3)
C1 B6 B11 106.0(5)
B7 B6 B11 59.9(4)
C1 B6 B10 106.1(4)
B7 B6 B10 108.1(5)
B11 B6 B10 60.2(4)
C1 B6 B5 60.3(3)
B7 B6 B5 108.9(4)
B11 B6 B5 107.8(5)
B10 B6 B5 59.1(3)
B5 B10 B4 64.5(3)
B5 B10 B6 60.5(3)
B4 B10 B6 112.4(4)
B5 B10 B11 108.5(4)
B4 B10 B11 108.6(5)
B6 B10 B11 59.7(4)
B5 B10 B9 110.3(4)
B4 B10 B9 59.5(3)
B6 B10 B9 108.2(5)
B11 B10 B9 59.2(4)
B11 B9 B4 109.9(4)
B11 B9 B3 109.9(4)
B4 B9 B3 60.4(3)
B11 B9 B8 60.5(4)
B4 B9 B8 108.5(4)
B3 B9 B8 60.3(4)
B11 B9 B10 60.3(4)
B4 B9 B10 60.0(3)
B3 B9 B10 107.9(4)
B8 B9 B10 107.3(4)
B7 B11 B9 110.0(5)
B7 B11 B6 58.9(4)
B9 B11 B6 109.5(4)
B7 B11 B10 107.3(4)
B9 B11 B10 60.4(4)
B6 B11 B10 60.1(4)
B7 B11 B8 61.0(4)
B9 B11 B8 60.2(4)
B6 B11 B8 107.6(4)
B10 B11 B8 107.1(4)
C12 C11 P1 113.8(4)
C22 C21 P1 115.1(4)
C32 C31 P1 113.1(4)
C42 C41 C46 120.3(5)
C42 C41 Se1 120.4(4)
C46 C41 Se1 118.8(4)
C41 C42 C43 118.9(5)
C44 C43 C42 120.1(6)
C45 C44 C43 120.4(6)
C44 C45 C46 120.4(6)
C45 C46 C41 119.9(6)
B2 O51 C52 120.0(5)
O51 C52 C53 106.5(5)
C54 C53 C52 112.1(6)
C55 C54 C53 111.8(6)
C54 C55 Cl1 112.0(5)

loop_
_geom_bond_atom_site_label_1
_geom_bond_atom_site_label_2
_geom_bond_distance
Pt1 B5 2.185(6)
Pt1 B2 2.215(6)
Pt1 B3 2.230(6)
Pt1 B4 2.231(6)
Pt1 C1 2.243(5)
Pt1 P1 2.3286(15)
Pt1 Se1 2.4125(6)
Se1 C41 1.924(5)
B2 O51 1.369(7)
B2 C1 1.754(8)
B2 B8 1.777(8)
B2 B7 1.810(9)
B2 B3 1.903(9)
P1 C31 1.814(5)
P1 C11 1.819(6)
P1 C21 1.834(6)
Cl1 C55 1.800(7)
C1 B6 1.688(8)
C1 B7 1.694(8)
C1 B5 1.745(8)
B5 B10 1.758(8)
B5 B6 1.783(8)
B5 B4 1.886(9)
B4 B9 1.768(8)
B4 B10 1.776(9)
B4 B3 1.778(9)
B3 B9 1.769(9)
B3 B8 1.781(9)
B8 B9 1.778(9)
B8 B11 1.784(9)
B8 B7 1.795(9)
B7 B6 1.734(9)
B7 B11 1.751(9)
B6 B11 1.774(9)
B6 B10 1.782(9)
B10 B11 1.783(9)
B10 B9 1.784(9)
B9 B11 1.763(9)
C11 C12 1.531(8)
C21 C22 1.501(8)
C31 C32 1.506(9)
C41 C42 1.387(8)
C41 C46 1.387(8)
C42 C43 1.395(8)
C43 C44 1.387(9)
C44 C45 1.359(9)
C45 C46 1.382(9)
O51 C52 1.439(7)
C52 C53 1.572(9)
C53 C54 1.488(9)
C54 C55 1.476(9)
